data_7714857
loop_
_publ_author_name
'Liu, Nana'
'Liu, Tingting'
'Liu, Guangning'
'Mi, Xiuna'
'Li, Yunwu'
'Yang, Lu'
'Zhou, Zhen'
'Wang, Suna'

_publ_section_title
;
 Two isostructural Zn/Co-MOFs with penetrating structures: multifunctional
 properties of both luminescence sensing and conversion of CO<sub>2</sub>
 into cyclic carbonates.
;
_journal_issue 8
_journal_name_full 'Dalton transactions (Cambridge, England : 2003)'
_journal_page_first 3654
_journal_page_last 3665
_journal_paper_doi 10.1039/d3dt03466f
_journal_volume 53
_journal_year 2024
_chemical_formula_sum 'C28 H22 Co N2 O7'
_chemical_formula_weight 557.40
_space_group_crystal_system orthorhombic
_space_group_IT_number 18
_space_group_name_Hall 'P 2 2ab'
_space_group_name_H-M_alt 'P 21 21 2'
_atom_sites_solution_hydrogens geom
_audit_creation_method SHELXL-2014/7
_audit_update_record
;
2023-10-15 deposited with the CCDC.	2023-12-28 downloaded from the CCDC.
;
_cell_angle_alpha 90
_cell_angle_beta 90
_cell_angle_gamma 90
_cell_formula_units_Z 4
_cell_length_a 13.6420(12)
_cell_length_b 21.8159(17)
_cell_length_c 10.0776(9)
_cell_measurement_reflns_used 3958
_cell_measurement_temperature 298(2)
_cell_measurement_theta_max 25.4875
_cell_measurement_theta_min 2.3905
_cell_volume 2999.2(4)
_computing_cell_refinement 'Bruker SMART'
_computing_data_collection 'Bruker SMART'
_computing_data_reduction 'Bruker SAINT'
_computing_molecular_graphics 'Bruker SHELXTL'
_computing_publication_material 'Bruker SHELXTL'
_computing_structure_refinement 'SHELXL-2014/7 (Sheldrick, 2014)'
_computing_structure_solution 'Bruker SHELXTL'
_diffrn_ambient_temperature 298(2)
_diffrn_measured_fraction_theta_full 0.998
_diffrn_measured_fraction_theta_max 0.998
_diffrn_measurement_device_type 'CCD area detector'
_diffrn_measurement_method 'phi and omega scans'
_diffrn_radiation_type MoK\a
_diffrn_radiation_wavelength 0.71073
_diffrn_reflns_av_R_equivalents 0.0437
_diffrn_reflns_av_unetI/netI 0.0545
_diffrn_reflns_Laue_measured_fraction_full 0.998
_diffrn_reflns_Laue_measured_fraction_max 0.998
_diffrn_reflns_limit_h_max 15
_diffrn_reflns_limit_h_min -16
_diffrn_reflns_limit_k_max 25
_diffrn_reflns_limit_k_min -20
_diffrn_reflns_limit_l_max 11
_diffrn_reflns_limit_l_min -10
_diffrn_reflns_number 14350
_diffrn_reflns_point_group_measured_fraction_full 0.999
_diffrn_reflns_point_group_measured_fraction_max 0.999
_diffrn_reflns_theta_full 25.017
_diffrn_reflns_theta_max 25.017
_diffrn_reflns_theta_min 2.391
_exptl_absorpt_coefficient_mu 0.615
_exptl_absorpt_correction_T_max 1.0
_exptl_absorpt_correction_T_min 0.95
_exptl_absorpt_correction_type multi-scan
_exptl_absorpt_process_details sadabs
_exptl_crystal_colour purple
_exptl_crystal_density_diffrn 1.234
_exptl_crystal_description crystal
_exptl_crystal_F_000 1148
_exptl_crystal_size_max 0.120
_exptl_crystal_size_mid 0.110
_exptl_crystal_size_min 0.110
_refine_diff_density_max 0.300
_refine_diff_density_min -0.250
_refine_diff_density_rms 0.047
_refine_ls_abs_structure_details
;
 Refined as an inversion twin.
;
_refine_ls_abs_structure_Flack 0.48(2)
_refine_ls_extinction_method none
_refine_ls_goodness_of_fit_ref 0.981
_refine_ls_hydrogen_treatment constr
_refine_ls_matrix_type full
_refine_ls_number_parameters 345
_refine_ls_number_reflns 5279
_refine_ls_number_restraints 0
_refine_ls_restrained_S_all 0.981
_refine_ls_R_factor_all 0.0573
_refine_ls_R_factor_gt 0.0367
_refine_ls_shift/su_max 0.001
_refine_ls_shift/su_mean 0.000
_refine_ls_structure_factor_coef Fsqd
_refine_ls_weighting_details 'w=1/[\s^2^(Fo^2^)+(0.0002P)^2^+2.0453P] where P=(Fo^2^+2Fc^2^)/3'
_refine_ls_weighting_scheme calc
_refine_ls_wR_factor_gt 0.0624
_refine_ls_wR_factor_ref 0.0677
_reflns_Friedel_coverage 0.766
_reflns_Friedel_fraction_full 1.000
_reflns_Friedel_fraction_max 1.000
_reflns_number_gt 4110
_reflns_number_total 5279
_reflns_threshold_expression 'I > 2\s(I)'
_cod_data_source_file d3dt03466f2.cif
_cod_data_source_block 170517c_sq
_cod_depositor_comments 'Adding full bibliography for 7714857--7714858.cif.'
_cod_database_code 7714857
_shelx_shelxl_version_number 2014/7
_shelx_space_group_comment
;
The symmetry employed for this shelxl refinement is uniquely defined
by the following loop, which should always be used as a source of
symmetry information in preference to the above space-group names.
They are only intended as comments.
;
_shelx_estimated_absorpt_t_min 0.930
_shelx_estimated_absorpt_t_max 0.935

loop_
_space_group_symop_operation_xyz
'x, y, z'
'-x, -y, z'
'-x+1/2, y+1/2, -z'
'x+1/2, -y+1/2, -z'

loop_
_atom_site_label
_atom_site_type_symbol
_atom_site_fract_x
_atom_site_fract_y
_atom_site_fract_z
_atom_site_U_iso_or_equiv
_atom_site_adp_type
_atom_site_occupancy
_atom_site_site_symmetry_order
_atom_site_calc_flag
_atom_site_refinement_flags_posn
_atom_site_refinement_flags_adp
_atom_site_refinement_flags_occupancy
_atom_site_disorder_assembly
_atom_site_disorder_group
Co1 Co 0.48299(4) 0.16562(3) 1.02897(5) 0.02887(14) Uani 1 1 d . . . . .
N1 N 0.5945(2) 0.10216(15) 1.0390(4) 0.0350(8) Uani 1 1 d . . . . .
N2 N 0.5352(2) 0.25355(14) 1.0259(4) 0.0313(8) Uani 1 1 d . . . . .
O1 O 0.5187(3) 0.17801(18) 1.2742(3) 0.0465(10) Uani 1 1 d . . . . .
O2 O 0.3831(2) 0.15359(16) 1.1705(3) 0.0376(9) Uani 1 1 d . . . . .
O3 O 0.3910(2) 0.15571(16) 0.8775(3) 0.0384(8) Uani 1 1 d . . . . .
O4 O 0.5287(2) 0.17374(18) 0.7718(3) 0.0384(8) Uani 1 1 d . . . . .
O5 O 0.0741(2) 0.1640(2) 0.4124(3) 0.0543(10) Uani 1 1 d . . . . .
O6 O -0.2210(2) 0.1791(2) 0.7236(3) 0.0682(13) Uani 1 1 d . . . . .
O7 O -0.3435(2) 0.1871(2) 0.5830(3) 0.0757(15) Uani 1 1 d . . . . .
H7A H -0.3770 0.1804 0.6490 0.114 Uiso 1 1 calc R U . . .
C1 C -0.2515(3) 0.1796(3) 0.6122(5) 0.0461(15) Uani 1 1 d . . . . .
C2 C -0.1880(3) 0.1746(2) 0.4918(4) 0.0402(13) Uani 1 1 d . . . . .
C3 C -0.2269(3) 0.1713(3) 0.3652(5) 0.0505(15) Uani 1 1 d . . . . .
H3 H -0.2944 0.1728 0.3522 0.061 Uiso 1 1 calc R U . . .
C4 C -0.1636(4) 0.1657(3) 0.2575(5) 0.0568(14) Uani 1 1 d . . . . .
H4 H -0.1888 0.1634 0.1719 0.068 Uiso 1 1 calc R U . . .
C5 C -0.0641(3) 0.1635(3) 0.2770(4) 0.0503(13) Uani 1 1 d . . . . .
H5 H -0.0223 0.1595 0.2046 0.060 Uiso 1 1 calc R U . . .
C6 C -0.0260(3) 0.1673(2) 0.4024(4) 0.0403(11) Uani 1 1 d . . . . .
C7 C -0.0877(3) 0.1728(2) 0.5110(4) 0.0404(12) Uani 1 1 d . . . . .
H7 H -0.0619 0.1752 0.5962 0.048 Uiso 1 1 calc R U . . .
C8 C 0.1157(3) 0.1710(3) 0.5391(5) 0.0445(12) Uani 1 1 d . . . . .
H8A H 0.0910 0.1393 0.5979 0.053 Uiso 1 1 calc R U . . .
H8B H 0.0974 0.2105 0.5756 0.053 Uiso 1 1 calc R U . . .
C9 C 0.2259(3) 0.1665(2) 0.5295(5) 0.0330(9) Uani 1 1 d . . . . .
C10 C 0.2745(3) 0.1649(3) 0.4091(4) 0.0340(11) Uani 1 1 d . . . . .
H10 H 0.2390 0.1646 0.3303 0.041 Uiso 1 1 calc R U . . .
C11 C 0.3762(3) 0.1636(2) 0.4056(4) 0.0290(10) Uani 1 1 d . . . . .
C12 C 0.4287(3) 0.16471(19) 0.5228(4) 0.0301(9) Uani 1 1 d . . . . .
H12 H 0.4969 0.1653 0.5200 0.036 Uiso 1 1 calc R U . . .
C13 C 0.3813(3) 0.1650(3) 0.6444(4) 0.0272(10) Uani 1 1 d . . . . .
C14 C 0.2794(3) 0.1654(3) 0.6466(4) 0.0356(12) Uani 1 1 d . . . . .
H14 H 0.2467 0.1650 0.7276 0.043 Uiso 1 1 calc R U . . .
C15 C 0.4383(3) 0.1646(3) 0.7710(4) 0.0280(10) Uani 1 1 d . . . . .
C16 C 0.4314(3) 0.1662(3) 1.2762(4) 0.0302(11) Uani 1 1 d . . . . .
C17 C 0.5945(4) 0.0601(2) 1.1355(5) 0.0524(15) Uani 1 1 d . . . . .
H17 H 0.5442 0.0609 1.1978 0.063 Uiso 1 1 calc R U . . .
C18 C 0.6650(4) 0.0158(2) 1.1467(5) 0.0577(16) Uani 1 1 d . . . . .
H18 H 0.6604 -0.0133 1.2138 0.069 Uiso 1 1 calc R U . . .
C19 C 0.7421(4) 0.0140(2) 1.0604(5) 0.0471(14) Uani 1 1 d . . . . .
C20 C 0.8195(4) -0.0362(2) 1.0667(5) 0.0642(17) Uani 1 1 d . . . . .
H20A H 0.8825 -0.0181 1.0881 0.077 Uiso 1 1 calc R U . . .
H20B H 0.8028 -0.0648 1.1369 0.077 Uiso 1 1 calc R U . . .
C21 C 0.7446(3) 0.0585(2) 0.9631(6) 0.0490(13) Uani 1 1 d . . . . .
H21 H 0.7966 0.0601 0.9034 0.059 Uiso 1 1 calc R U . . .
C22 C 0.6698(3) 0.1005(2) 0.9553(5) 0.0403(11) Uani 1 1 d . . . . .
H22 H 0.6719 0.1294 0.8875 0.048 Uiso 1 1 calc R U . . .
C23 C 0.6223(3) 0.26533(19) 0.9707(5) 0.0381(11) Uani 1 1 d . . . . .
H23 H 0.6537 0.2343 0.9238 0.046 Uiso 1 1 calc R U . . .
C24 C 0.6672(3) 0.32162(19) 0.9808(5) 0.0405(11) Uani 1 1 d . . . . .
H24 H 0.7284 0.3278 0.9424 0.049 Uiso 1 1 calc R U . . .
C25 C 0.6214(3) 0.3690(2) 1.0479(5) 0.0376(11) Uani 1 1 d . . . . .
C26 C 0.6724(4) 0.4297(2) 1.0620(5) 0.0528(15) Uani 1 1 d . . . . .
H26A H 0.6367 0.4547 1.1252 0.063 Uiso 1 1 calc R U . . .
H26B H 0.7377 0.4229 1.0974 0.063 Uiso 1 1 calc R U . . .
C27 C 0.5298(4) 0.3572(2) 1.1005(4) 0.0402(12) Uani 1 1 d . . . . .
H27 H 0.4951 0.3880 1.1436 0.048 Uiso 1 1 calc R U . . .
C28 C 0.4904(4) 0.2992(2) 1.0885(4) 0.0379(11) Uani 1 1 d . . . . .
H28 H 0.4293 0.2917 1.1261 0.045 Uiso 1 1 calc R U . . .

loop_
_atom_site_aniso_label
_atom_site_aniso_U_11
_atom_site_aniso_U_22
_atom_site_aniso_U_33
_atom_site_aniso_U_23
_atom_site_aniso_U_13
_atom_site_aniso_U_12
Co1 0.0243(3) 0.0405(3) 0.0218(3) -0.0006(3) 0.0021(3) -0.0013(3)
N1 0.040(2) 0.035(2) 0.030(2) 0.004(2) 0.005(2) 0.0026(17)
N2 0.028(2) 0.0375(19) 0.0280(18) -0.0007(18) 0.0015(18) -0.0021(15)
O1 0.0249(18) 0.086(3) 0.0282(17) 0.0001(17) 0.0059(15) -0.010(2)
O2 0.0322(18) 0.067(3) 0.0139(16) -0.0006(16) 0.0000(13) -0.0012(18)
O3 0.0341(18) 0.067(3) 0.0146(16) 0.0040(16) 0.0012(13) -0.0052(19)
O4 0.0219(18) 0.069(2) 0.0244(16) -0.0002(17) -0.0052(13) 0.002(2)
O5 0.0223(18) 0.110(3) 0.0311(18) -0.001(2) -0.0032(13) -0.004(2)
O6 0.036(2) 0.139(4) 0.030(2) 0.012(2) 0.0013(16) -0.006(2)
O7 0.026(2) 0.164(5) 0.037(2) -0.002(2) 0.0009(15) -0.002(2)
C1 0.022(3) 0.078(5) 0.038(3) 0.008(3) -0.001(2) -0.005(3)
C2 0.024(2) 0.060(3) 0.037(3) 0.003(3) 0.002(2) -0.004(2)
C3 0.024(3) 0.083(4) 0.045(3) -0.004(3) -0.008(2) -0.003(3)
C4 0.044(3) 0.096(4) 0.030(3) -0.007(3) -0.008(2) -0.002(4)
C5 0.036(3) 0.084(4) 0.031(3) -0.008(3) 0.004(2) 0.001(3)
C6 0.027(2) 0.066(3) 0.029(2) -0.008(3) 0.004(2) -0.008(3)
C7 0.032(2) 0.063(3) 0.026(3) -0.001(3) -0.005(2) -0.003(2)
C8 0.024(2) 0.084(4) 0.027(2) -0.001(3) 0.003(2) -0.003(3)
C9 0.025(2) 0.050(3) 0.023(2) 0.005(3) 0.001(2) -0.001(2)
C10 0.025(2) 0.051(3) 0.026(2) 0.001(3) -0.002(2) -0.002(3)
C11 0.027(2) 0.040(3) 0.020(2) 0.000(2) 0.0004(19) 0.000(3)
C12 0.0213(19) 0.043(2) 0.026(2) -0.002(3) 0.005(2) -0.004(2)
C13 0.025(2) 0.039(3) 0.017(2) 0.000(2) -0.0013(18) -0.005(3)
C14 0.032(3) 0.056(3) 0.019(2) 0.001(3) 0.010(2) 0.001(3)
C15 0.030(3) 0.036(3) 0.019(2) 0.001(2) 0.0007(19) 0.001(3)
C16 0.034(3) 0.041(3) 0.015(2) 0.004(3) 0.004(2) 0.008(3)
C17 0.063(4) 0.050(4) 0.045(3) 0.008(3) 0.015(3) 0.011(3)
C18 0.081(4) 0.044(4) 0.047(3) 0.016(3) 0.017(3) 0.023(3)
C19 0.059(4) 0.046(3) 0.036(3) -0.003(2) -0.006(3) 0.018(3)
C20 0.079(4) 0.055(4) 0.060(4) -0.012(3) -0.016(3) 0.030(3)
C21 0.043(3) 0.056(3) 0.049(3) 0.005(3) 0.011(3) 0.017(2)
C22 0.045(3) 0.040(3) 0.036(3) 0.011(2) 0.007(3) 0.006(2)
C23 0.032(2) 0.041(3) 0.041(3) -0.006(3) 0.008(3) -0.002(2)
C24 0.035(2) 0.045(3) 0.041(3) 0.003(3) 0.003(2) -0.010(2)
C25 0.044(3) 0.041(3) 0.028(3) 0.002(2) -0.006(2) -0.010(2)
C26 0.065(4) 0.048(3) 0.046(4) -0.001(3) -0.001(3) -0.021(3)
C27 0.045(3) 0.044(3) 0.032(3) -0.002(2) 0.004(2) -0.001(3)
C28 0.034(3) 0.048(3) 0.032(2) 0.002(2) 0.007(2) -0.003(3)

loop_
_atom_type_symbol
_atom_type_description
_atom_type_scat_dispersion_real
_atom_type_scat_dispersion_imag
_atom_type_scat_source
C C 0.0033 0.0016 'International Tables Vol C Tables 4.2.6.8 and 6.1.1.4'
H H 0.0000 0.0000 'International Tables Vol C Tables 4.2.6.8 and 6.1.1.4'
N N 0.0061 0.0033 'International Tables Vol C Tables 4.2.6.8 and 6.1.1.4'
O O 0.0106 0.0060 'International Tables Vol C Tables 4.2.6.8 and 6.1.1.4'
Co Co 0.3494 0.9721 'International Tables Vol C Tables 4.2.6.8 and 6.1.1.4'

loop_
_geom_angle_atom_site_label_1
_geom_angle_atom_site_label_2
_geom_angle_atom_site_label_3
_geom_angle
_geom_angle_site_symmetry_1
_geom_angle_site_symmetry_3
_geom_angle_publ_flag
O3 Co1 O2 95.98(10) . . ?
O3 Co1 N2 108.07(14) . . ?
O2 Co1 N2 111.88(14) . . ?
O3 Co1 N1 115.51(14) . . ?
O2 Co1 N1 112.46(14) . . ?
N2 Co1 N1 111.94(14) . . ?
C22 N1 C17 116.3(4) . . ?
C22 N1 Co1 123.9(3) . . ?
C17 N1 Co1 119.8(3) . . ?
C28 N2 C23 117.6(4) . . ?
C28 N2 Co1 122.4(3) . . ?
C23 N2 Co1 119.7(3) . . ?
C16 O2 Co1 102.4(3) . . ?
C15 O3 Co1 108.2(3) . . ?
C6 O5 C8 117.6(3) . . ?
O6 C1 O7 123.4(5) . . ?
O6 C1 C2 124.0(4) . . ?
O7 C1 C2 112.6(4) . . ?
C7 C2 C3 120.4(4) . . ?
C7 C2 C1 117.5(4) . . ?
C3 C2 C1 122.0(4) . . ?
C2 C3 C4 119.0(4) . . ?
C5 C4 C3 120.4(5) . . ?
C6 C5 C4 120.4(4) . . ?
C5 C6 O5 116.3(4) . . ?
C5 C6 C7 120.2(4) . . ?
O5 C6 C7 123.5(4) . . ?
C2 C7 C6 119.6(4) . . ?
O5 C8 C9 109.7(4) . . ?
C10 C9 C14 119.6(3) . . ?
C10 C9 C8 122.3(4) . . ?
C14 C9 C8 118.1(4) . . ?
C9 C10 C11 120.1(4) . . ?
C12 C11 C10 119.8(4) . . ?
C12 C11 C16 118.7(3) . 1_554 ?
C10 C11 C16 121.4(4) . 1_554 ?
C11 C12 C13 120.9(3) . . ?
C12 C13 C14 118.7(4) . . ?
C12 C13 C15 120.8(4) . . ?
C14 C13 C15 120.5(4) . . ?
C9 C14 C13 120.8(4) . . ?
O4 C15 O3 121.4(4) . . ?
O4 C15 C13 121.2(4) . . ?
O3 C15 C13 117.3(4) . . ?
O1 C16 O2 122.3(4) . . ?
O1 C16 C11 120.7(4) . 1_556 ?
O2 C16 C11 117.0(4) . 1_556 ?
N1 C17 C18 123.0(5) . . ?
C19 C18 C17 120.7(5) . . ?
C18 C19 C21 116.7(4) . . ?
C18 C19 C20 121.9(5) . . ?
C21 C19 C20 121.3(5) . . ?
C26 C20 C19 111.8(4) 3_647 . ?
C22 C21 C19 119.5(5) . . ?
N1 C22 C21 123.7(5) . . ?
N2 C23 C24 122.4(4) . . ?
C23 C24 C25 120.1(4) . . ?
C27 C25 C24 117.2(4) . . ?
C27 C25 C26 123.1(4) . . ?
C24 C25 C26 119.7(4) . . ?
C20 C26 C25 112.9(4) 3_657 . ?
C28 C27 C25 119.3(4) . . ?
N2 C28 C27 123.4(4) . . ?

loop_
_geom_bond_atom_site_label_1
_geom_bond_atom_site_label_2
_geom_bond_distance
_geom_bond_site_symmetry_2
_geom_bond_publ_flag
Co1 O3 1.988(3) . ?
Co1 O2 1.990(3) . ?
Co1 N2 2.046(3) . ?
Co1 N1 2.060(3) . ?
N1 C22 1.329(5) . ?
N1 C17 1.338(6) . ?
N2 C28 1.327(5) . ?
N2 C23 1.337(5) . ?
O1 C16 1.218(5) . ?
O2 C16 1.282(5) . ?
O3 C15 1.267(5) . ?
O4 C15 1.250(5) . ?
O5 C6 1.372(5) . ?
O5 C8 1.405(5) . ?
O6 C1 1.197(5) . ?
O7 C1 1.299(5) . ?
C1 C2 1.495(6) . ?
C2 C7 1.382(5) . ?
C2 C3 1.384(6) . ?
C3 C4 1.392(6) . ?
C4 C5 1.372(6) . ?
C5 C6 1.369(6) . ?
C6 C7 1.386(6) . ?
C8 C9 1.510(5) . ?
C9 C10 1.383(6) . ?
C9 C14 1.388(6) . ?
C10 C11 1.388(5) . ?
C11 C12 1.381(5) . ?
C11 C16 1.507(5) 1_554 ?
C12 C13 1.386(5) . ?
C13 C14 1.390(5) . ?
C13 C15 1.493(5) . ?
C16 C11 1.507(5) 1_556 ?
C17 C18 1.367(7) . ?
C18 C19 1.366(7) . ?
C19 C21 1.380(6) . ?
C19 C20 1.523(6) . ?
C20 C26 1.499(6) 3_647 ?
C21 C22 1.374(6) . ?
C23 C24 1.376(5) . ?
C24 C25 1.383(6) . ?
C25 C27 1.382(6) . ?
C25 C26 1.503(6) . ?
C26 C20 1.499(6) 3_657 ?
C27 C28 1.381(6) . ?
